data_2000853
loop_
_publ_author_name
'Fabrizi, G.'
'Fedeli, W.'
'Lamba, D.'

_publ_section_title
;
 Structure of
 2-(fluoromethyl)-2-[(<i>p</i>-tolylsulfinyl)methyl]oxirane
;
_journal_issue 6
_journal_name_full 'Acta Crystallographica Section C'
_journal_page_first 1131
_journal_page_last 1133
_journal_paper_doi 10.1107/S0108270191013574
_journal_volume 48
_journal_year 1992
_chemical_formula_sum 'C11 H13 F O2 S'
_chemical_formula_weight 228.28
_symmetry_cell_setting orthorhombic
_symmetry_space_group_name_Hall 'P 2ac 2ab'
_symmetry_space_group_name_H-M 'P 21 21 21'
_cell_angle_alpha 90
_cell_angle_beta 90
_cell_angle_gamma 90
_cell_formula_units_Z 4
_cell_length_a 4.7620(10)
_cell_length_b 11.196(4)
_cell_length_c 21.421(7)
_cell_volume 1142.1(6)
_diffrn_radiation_type Cu
_diffrn_radiation_wavelength 1.54184
_exptl_absorpt_coefficient_mu 2.43
_exptl_crystal_density_diffrn 1.328
_exptl_crystal_F_000 480
_cod_data_source_file ge0292.cif
_cod_data_source_block ge0292a
_cod_original_formula_sum 'C11 H13 F1 O2 S1'
_cod_database_code 2000853

loop_
_atom_site_label
_atom_site_fract_x
_atom_site_fract_y
_atom_site_fract_z
_atom_site_U_iso_or_equiv
S(1) -.0061(4) -.3487(2) -.27600(10) .0630(10)
F(1) -.3450(15) -.4742(5) -.4455(3) .118(3)
O(1) -.2139(11) -.2144(5) -.4393(2) .066(2)
O(2) .0820(15) -.4737(5) -.2871(3) .093(2)
C(2) -.1183(16) -.3113(5) -.3995(3) .055(2)
C(3) .0655(16) -.2116(7) -.4142(3) .073(3)
C(20) -.082(2) -.4252(7) -.4324(4) .079(3)
C(21) -.2607(14) -.3142(6) -.3355(3) .058(2)
C(22) -.2477(14) -.3483(5) -.2119(3) .054(2)
C(23) -.3493(18) -.4531(6) -.1895(3) .066(3)
C(24) -.5379(18) -.4492(7) -.1385(3) .072(3)
C(25) -.6131(16) -.3446(7) -.1121(3) .064(2)
C(26) -.511(2) -.2393(6) -.1356(3) .073(3)
C(27) -.3224(17) -.2396(6) -.1852(3) .064(2)
C(30) -.814(2) -.3427(8) -.0570(4) .095(3)
H(3A) .1019 -.1562 -.3810 .080
H(3B) .2195 -.2241 -.4424 .080
H(20A) .0176 -.4124 -.4708 .080
H(20B) .0246 -.4797 -.4072 .080
H(21A) -.3428 -.2376 -.3270 .080
H(21B) -.4076 -.3729 -.3353 .080
H(23A) -.2920 -.5274 -.2080 .080
H(24A) -.6170 -.5219 -.1226 .080
H(26A) -.5718 -.1646 -.1183 .080
H(27A) -.2410 -.1667 -.2003 .080
H(30A) -.8651 -.4232 -.0466 .080
H(30B) -.7212 -.3064 -.0220 .080
H(30C) -.9794 -.2979 -.0672 .080

loop_
_geom_bond_atom_site_label_1
_geom_bond_atom_site_label_2
_geom_bond_distance
S(1) O(2) 1.481(6)
S(1) C(22) 1.791(6)
O(1) C(2) 1.453(8)
C(2) C(3) 1.453(10)
C(2) C(21) 1.531(9)
C(22) C(27) 1.391(9)
C(24) C(25) 1.349(11)
C(25) C(30) 1.519(11)
S(1) C(21) 1.801(7)
F(1) C(20) 1.396(12)
O(1) C(3) 1.435(9)
C(2) C(20) 1.467(10)
C(22) C(23) 1.356(9)
C(23) C(24) 1.415(11)
C(25) C(26) 1.371(11)
C(26) C(27) 1.390(11)
